data_2006715
loop_
_publ_author_name
'Yoon, Jae Woong'
'Yoon, Tae-Sung'
'Shin, Whanchul'

_publ_section_title
;(1<i>R</i>,2<i>R</i>)-({-})-<i>N</i>,<i>N</i>'-Bis(3,5-di-<i>tert</i>-butylsalicylidene)-1,2-cyclohexanediamine:
 a Salen Ligand of Jacobsen's Catalyst
;
_journal_issue 11
_journal_name_full 'Acta Crystallographica Section C'
_journal_page_first 1685
_journal_page_last 1687
_journal_paper_doi 10.1107/S0108270197006379
_journal_volume 53
_journal_year 1997
_chemical_formula_moiety 'C36 H54 N2 O2'
_chemical_formula_sum 'C36 H54 N2 O2'
_chemical_formula_weight 546.84
_chemical_name_common '(R,R)-Jacobsen Ligand'
_chemical_name_systematic
;
 (1R,2R)-(-)-1,2-Cyclohexanediamino-N,N'-bis(3,5-di-t-butyl-salicylidene)
;
_space_group_IT_number 19
_symmetry_cell_setting orthorhombic
_symmetry_space_group_name_Hall 'P 2ac 2ab'
_symmetry_space_group_name_H-M 'P 21 21 21'
_audit_creation_method SHELXL
_cell_angle_alpha 90.00
_cell_angle_beta 90.00
_cell_angle_gamma 90.00
_cell_formula_units_Z 4
_cell_length_a 6.7832(9)
_cell_length_b 18.3250(3)
_cell_length_c 27.7510(4)
_cell_measurement_reflns_used 32
_cell_measurement_temperature 289(2)
_cell_measurement_theta_max 13.3
_cell_measurement_theta_min 4.4
_cell_volume 3449.5(5)
_computing_cell_refinement 'a local program (Yoon, Kim & Shin, 1994)'
_computing_data_collection 'a local program (Yoon, Kim & Shin, 1994)'
_computing_data_reduction 'a local program (Yoon, Kim & Shin, 1994)'
_computing_molecular_graphics 'ORTEPII (Johnson, 1976)'
_computing_publication_material SHELXL-93
_computing_structure_refinement 'SHELXL-93 (Sheldrick, 1993)'
_computing_structure_solution 'SHELXS-86 (Sheldrick, 1985)'
_diffrn_ambient_temperature 293(2)
_diffrn_measurement_device 'Rigaku AFC4'
_diffrn_measurement_method '\w scans'
_diffrn_radiation_monochromator graphite
_diffrn_radiation_source 'fine-focus sealed tube'
_diffrn_radiation_type MoK\a
_diffrn_radiation_wavelength 0.71069
_diffrn_reflns_av_R_equivalents 0.0000
_diffrn_reflns_av_sigmaI/netI 0.0719
_diffrn_reflns_limit_h_max 0
_diffrn_reflns_limit_h_min -8
_diffrn_reflns_limit_k_max 0
_diffrn_reflns_limit_k_min -21
_diffrn_reflns_limit_l_max 0
_diffrn_reflns_limit_l_min -33
_diffrn_reflns_number 3469
_diffrn_reflns_theta_max 25.0
_diffrn_reflns_theta_min 1.33
_diffrn_standards_decay_% 1
_diffrn_standards_interval_count 100
_diffrn_standards_number 3
_exptl_absorpt_coefficient_mu 0.064
_exptl_absorpt_correction_type none
_exptl_crystal_colour 'pale yellow'
_exptl_crystal_density_diffrn 1.053
_exptl_crystal_density_meas 1.07
_exptl_crystal_density_method flotation
_exptl_crystal_description block
_exptl_crystal_F_000 1200
_exptl_crystal_size_max 0.90
_exptl_crystal_size_mid 0.50
_exptl_crystal_size_min 0.40
_refine_diff_density_max 0.178
_refine_diff_density_min -0.210
_refine_ls_abs_structure_details
;
assumed rather than determined
;
_refine_ls_abs_structure_Flack -4.(4)
_refine_ls_extinction_coef 0.0065(13)
_refine_ls_extinction_method 'SHELXL93 (Sheldrick, 1993)'
_refine_ls_goodness_of_fit_all 1.065
_refine_ls_goodness_of_fit_obs 1.021
_refine_ls_hydrogen_treatment 'H atoms were treated by a mixture of independent and constrained refinement'
_refine_ls_matrix_type full
_refine_ls_number_parameters 432
_refine_ls_number_reflns 3462
_refine_ls_number_restraints 0
_refine_ls_restrained_S_all 1.085
_refine_ls_restrained_S_obs 1.021
_refine_ls_R_factor_all 0.1362
_refine_ls_R_factor_obs .0592
_refine_ls_shift/esd_max 0.002
_refine_ls_shift/esd_mean 0.000
_refine_ls_structure_factor_coef Fsqd
_refine_ls_weighting_details 'w = 1/[\s^2^(Fo^2^)+(0.0884P)^2^+1.5982P] where P=(Fo^2^+2Fc^2^)/3'
_refine_ls_weighting_scheme calc
_refine_ls_wR_factor_all 0.2022
_refine_ls_wR_factor_obs .1356
_reflns_number_observed 1941
_reflns_number_total 3469
_reflns_observed_criterion I>2\s(I)
_cod_data_source_file na1304.cif
_cod_data_source_block RRJL
_cod_depositor_comments
;
The following automatic conversions were performed:

'_refine_ls_weighting_scheme' value 'calc w =
1/[\s^2^(Fo^2^)+(0.0884P)^2^+1.5982P] where P=(Fo^2^+2Fc^2^)/3' was
changed to 'calc'. New tag '_refine_ls_weighting_details' was
created. The value of the new tag was set to 'w =
1/[\s^2^(Fo^2^)+(0.0884P)^2^+1.5982P] where P=(Fo^2^+2Fc^2^)/3'.

Automatic conversion script
Id: cif_fix_values 3143 2015-03-26 13:38:13Z robertas 
;
_cod_original_cell_volume 3449.5(9)
_cod_database_code 2006715

loop_
_symmetry_equiv_pos_as_xyz
'x, y, z'
'-x+1/2, -y, z+1/2'
'-x, y+1/2, -z+1/2'
'x+1/2, -y+1/2, -z'

loop_
_atom_site_aniso_label
_atom_site_aniso_U_11
_atom_site_aniso_U_22
_atom_site_aniso_U_33
_atom_site_aniso_U_12
_atom_site_aniso_U_13
_atom_site_aniso_U_23
O1 .071(4) .042(3) .046(3) -.011(3) .009(3) -.003(2)
C2 .051(4) .038(3) .034(3) -.001(3) .002(3) .004(3)
C3 .069(5) .040(3) .033(3) .001(4) .003(4) .004(3)
C4 .060(5) .047(4) .041(4) .001(4) .008(4) .008(3)
C5 .053(4) .040(3) .046(4) -.002(3) .002(4) .004(3)
C6 .054(4) .034(3) .046(4) -.001(3) .005(4) .001(3)
C7 .046(4) .041(3) .036(3) .008(3) .004(3) .005(3)
C8 .053(4) .041(4) .035(3) -.001(4) .005(3) -.001(3)
N9 .041(3) .043(3) .038(3) -.001(3) .004(3) .002(2)
C10 .040(3) .042(3) .036(3) .002(3) .005(3) .001(3)
C11 .044(4) .056(4) .043(4) .002(4) -.008(3) -.004(3)
C12 .044(4) .054(4) .055(4) .000(4) -.007(4) -.008(4)
C13 .041(4) .045(4) .054(4) -.006(3) .005(4) -.009(3)
C14 .046(4) .045(4) .045(4) -.006(3) .004(4) -.001(3)
C15 .040(4) .037(3) .033(3) .000(3) -.003(3) -.002(3)
N16 .040(3) .044(3) .035(3) -.003(3) -.002(2) -.002(2)
C17 .046(4) .039(3) .037(3) -.007(3) -.005(3) .001(3)
C18 .041(3) .044(3) .033(3) -.007(3) -.003(3) .001(3)
C19 .052(4) .038(3) .031(3) -.005(3) -.005(3) .004(3)
C20 .048(4) .035(3) .035(3) .005(3) -.003(3) .003(3)
C21 .048(4) .043(4) .034(3) -.004(3) -.003(3) -.003(3)
C22 .051(4) .035(3) .040(3) .000(3) -.005(3) -.003(3)
C23 .051(4) .036(3) .029(3) .000(3) -.003(3) .001(3)
O24 .071(3) .038(2) .045(2) .000(3) -.021(3) .010(2)
C25 .075(5) .046(4) .042(4) -.003(4) .017(4) -.004(3)
C26 .103(7) .061(5) .061(5) .017(5) .014(5) -.008(4)
C27 .135(9) .072(5) .053(5) .004(6) -.004(6) -.013(4)
C28 .158(10) .082(6) .074(6) -.025(7) .069(7) -.020(5)
C29 .075(5) .040(4) .062(4) -.012(4) .007(4) .000(3)
C30 .084(7) .084(7) .151(9) -.024(6) -.030(7) -.011(7)
C31 .140(10) .053(5) .129(8) -.034(6) .041(8) -.026(5)
C32 .175(12) .053(5) .092(6) -.039(7) -.012(8) .024(5)
C33 .065(5) .044(4) .041(4) .004(4) -.011(4) .006(3)
C34 .126(9) .053(4) .078(5) -.003(6) -.025(6) .026(4)
C35 .107(7) .082(5) .039(4) .007(6) -.014(5) .004(4)
C36 .069(6) .108(7) .068(5) .029(6) -.010(5) .019(5)
C37 .056(4) .031(3) .049(4) -.006(3) -.009(4) -.003(3)
C38 .092(6) .041(4) .067(5) -.021(4) -.018(5) .000(3)
C39 .097(6) .039(4) .073(5) .006(5) -.012(5) .000(4)
C40 .100(7) .054(4) .056(4) -.026(5) .008(5) .001(3)

loop_
_atom_site_label
_atom_site_fract_x
_atom_site_fract_y
_atom_site_fract_z
_atom_site_U_iso_or_equiv
_atom_site_thermal_displace_type
_atom_site_calc_flag
_atom_site_refinement_flags
_atom_site_occupancy
_atom_site_disorder_group
_atom_site_type_symbol
O1 .4093(8) .6196(2) .6016(2) .0531(13) Uani d . 1 . O
H1 .496(13) .622(4) .573(3) .09(3) Uiso d . 1 . H
C2 .3210(10) .5530(3) .5974(2) .041(2) Uani d . 1 . C
C3 .1708(11) .5328(3) .6294(2) .047(2) Uani d . 1 . C
C4 .0824(11) .4644(4) .6216(2) .049(2) Uani d . 1 . C
H4 -.049(10) .451(3) .641(2) .057 Uiso d . 1 . H
C5 .1372(10) .4155(3) .5850(2) .046(2) Uani d . 1 . C
C6 .2864(11) .4375(3) .5549(2) .045(2) Uani d . 1 . C
H6 .338(10) .408(3) .527(2) .051 Uiso d . 1 . H
C7 .3800(9) .5054(3) .5600(2) .041(2) Uani d . 1 . C
C8 .5402(10) .5250(4) .5272(2) .043(2) Uani d . 1 . C
H8 .575(9) .486(3) .506(2) .050 Uiso d . 1 . H
N9 .6240(8) .5870(3) .5269(2) .0403(13) Uani d . 1 . N
C10 .7880(9) .5994(3) .4929(2) .0389(15) Uani d . 1 . C
H10 .838(9) .548(3) .4830(19) .045 Uiso d . 1 . H
C11 .9568(10) .6372(4) .5196(2) .048(2) Uani d . 1 . C
H11A .889(10) .688(3) .533(2) .055 Uiso d . 1 . H
H11B .993(10) .608(3) .543(2) .055 Uiso d . 1 . H
C12 1.1266(11) .6551(4) .4863(3) .051(2) Uani d . 1 . C
H12A 1.235(10) .682(3) .506(2) .059 Uiso d . 1 . H
H12B 1.195(10) .611(4) .474(2) .059 Uiso d . 1 . H
C13 1.0569(10) .7036(4) .4454(2) .047(2) Uani d . 1 . C
H13A 1.000(10) .749(3) .458(2) .054 Uiso d . 1 . H
H13B 1.182(10) .717(3) .423(2) .054 Uiso d . 1 . H
C14 .8863(11) .6672(4) .4178(2) .045(2) Uani d . 1 . C
H14A .844(10) .699(3) .395(2) .052 Uiso d . 1 . H
H14B .967(10) .617(3) .406(2) .052 Uiso d . 1 . H
C15 .7156(9) .6455(3) .4503(2) .0367(14) Uani d . 1 . C
H15 .646(9) .691(3) .464(2) .042 Uiso d . 1 . H
N16 .5664(8) .6024(3) .4234(2) .0397(13) Uani d . 1 . N
C17 .4789(10) .6321(3) .3880(2) .041(2) Uani d . 1 . C
H17 .501(10) .683(3) .377(2) .047 Uiso d . 1 . H
C18 .3264(9) .5961(3) .3600(2) .0390(15) Uani d . 1 . C
C19 .2391(10) .6350(3) .3214(2) .040(2) Uani d . 1 . C
H19 .290(9) .686(3) .3174(19) .046 Uiso d . 1 . H
C20 .0839(10) .6064(3) .2958(2) .039(2) Uani d . 1 . C
C21 .0156(10) .5367(3) .3085(2) .041(2) Uani d . 1 . C
H21 -.103(9) .515(3) .294(2) .048 Uiso d . 1 . H
C22 .0973(9) .4954(3) .3467(2) .042(2) Uani d . 1 . C
C23 .2583(10) .5260(3) .3717(2) .0387(15) Uani d . 1 . C
O24 .3417(8) .4893(2) .40916(15) .0509(12) Uani d . 1 . O
H24 .458(13) .522(5) .420(3) .10(3) Uiso d . 1 . H
C25 .1069(12) .5829(4) .6711(2) .054(2) Uani d . 1 . C
C26 .0244(14) .6551(4) .6513(3) .075(2) Uani d . 1 . C
H26A -.095(5) .6457(5) .6338(16) .097 Uiso calc R 1 . H
H26B .120(4) .6770(15) .6302(15) .097 Uiso calc R 1 . H
H26C -.003(7) .6877(12) .6776(3) .097 Uiso calc R 1 . H
C27 .2825(16) .5988(5) .7040(3) .087(3) Uani d . 1 . C
H27A .340(5) .5537(5) .7146(16) .113 Uiso calc R 1 . H
H27B .239(2) .626(3) .7314(10) .113 Uiso calc R 1 . H
H27C .379(4) .627(3) .6866(7) .113 Uiso calc R 1 . H
C28 -.0575(17) .5485(5) .7020(3) .105(4) Uani d . 1 . C
H28A -.170(4) .539(3) .6821(6) .136 Uiso calc R 1 . H
H28B -.094(7) .5817(16) .7272(15) .136 Uiso calc R 1 . H
H28C -.011(4) .5038(19) .7160(19) .136 Uiso calc R 1 . H
C29 .0315(12) .3421(4) .5801(3) .059(2) Uani d . 1 . C
C30 -.1852(14) .3531(5) .5685(4) .106(3) Uani d . 1 . C
H30A -.253(2) .3074(9) .571(2) .138 Uiso calc R 1 . H
H30B -.1980(15) .371(3) .5361(9) .138 Uiso calc R 1 . H
H30C -.241(3) .388(3) .5906(15) .138 Uiso calc R 1 . H
C31 .1188(17) .2948(4) .5405(3) .108(4) Uani d . 1 . C
H31A .256(3) .287(3) .5469(13) .140 Uiso calc R 1 . H
H31B .104(9) .3190(18) .5101(4) .140 Uiso calc R 1 . H
H31C .051(7) .2488(16) .5397(17) .140 Uiso calc R 1 . H
C32 .0533(19) .2998(4) .6279(3) .106(4) Uani d . 1 . C
H32A .1907(19) .293(3) .6349(12) .138 Uiso calc R 1 . H
H32B -.010(9) .2531(16) .6249(9) .138 Uiso calc R 1 . H
H32C -.007(8) .3269(18) .6534(6) .138 Uiso calc R 1 . H
C33 -.0215(11) .6485(4) .2548(2) .050(2) Uani d . 1 . C
C34 .0754(15) .7234(4) .2467(3) .085(3) Uani d . 1 . C
H34A .213(2) .7168(4) .2396(19) .111 Uiso calc R 1 . H
H34B .062(7) .7525(12) .2753(8) .111 Uiso calc R 1 . H
H34C .012(6) .7476(13) .2202(14) .111 Uiso calc R 1 . H
C35 -.0046(15) .6047(4) .2077(2) .076(3) Uani d . 1 . C
H35A .1318(16) .600(2) .1992(9) .099 Uiso calc R 1 . H
H35B -.073(6) .6299(14) .1824(5) .099 Uiso calc R 1 . H
H35C -.062(6) .5572(11) .2122(6) .099 Uiso calc R 1 . H
C36 -.2388(12) .6591(5) .2670(3) .082(3) Uani d . 1 . C
H36A -.303(2) .684(3) .2410(9) .106 Uiso calc R 1 . H
H36B -.2504(12) .687(2) .2960(11) .106 Uiso calc R 1 . H
H36C -.300(2) .6124(5) .2715(18) .106 Uiso calc R 1 . H
C37 .0131(10) .4200(3) .3598(2) .045(2) Uani d . 1 . C
C38 -.1628(13) .3979(4) .3277(3) .067(2) Uani d . 1 . C
H38A -.268(3) .4324(15) .3318(13) .087 Uiso calc R 1 . H
H38B -.208(5) .3502(12) .3369(12) .087 Uiso calc R 1 . H
H38C -.122(2) .397(3) .2946(3) .087 Uiso calc R 1 . H
C39 .1707(13) .3611(4) .3568(3) .070(2) Uani d . 1 . C
H39A .113(2) .3144(5) .3636(17) .091 Uiso calc R 1 . H
H39B .273(4) .3711(14) .3799(12) .091 Uiso calc R 1 . H
H39C .226(5) .3606(18) .3250(6) .091 Uiso calc R 1 . H
C40 -.0705(14) .4232(4) .4123(2) .070(2) Uani d . 1 . C
H40A -.175(5) .4587(19) .4138(5) .091 Uiso calc R 1 . H
H40B .033(2) .437(3) .4341(3) .091 Uiso calc R 1 . H
H40C -.121(7) .3762(8) .4211(7) .091 Uiso calc R 1 . H

loop_
_atom_type_symbol
_atom_type_description
_atom_type_scat_dispersion_real
_atom_type_scat_dispersion_imag
_atom_type_scat_source
C C 0.0033 0.0016 'International Tables Vol C Tables 4.2.6.8 and 6.1.1.4'
H H 0.0000 0.0000 'International Tables Vol C Tables 4.2.6.8 and 6.1.1.4'
N N 0.0061 0.0033 'International Tables Vol C Tables 4.2.6.8 and 6.1.1.4'
O O 0.0106 0.0060 'International Tables Vol C Tables 4.2.6.8 and 6.1.1.4'

loop_
_geom_angle_atom_site_label_1
_geom_angle_atom_site_label_2
_geom_angle_atom_site_label_3
_geom_angle
_geom_angle_publ_flag
C2 O1 H1 104.(5) ?
O1 C2 C3 120.0(5) yes
O1 C2 C7 119.4(6) yes
C3 C2 C7 120.5(6) n
C2 C3 C4 116.6(6) n
C2 C3 C25 121.5(6) ?
C4 C3 C25 121.8(6) ?
C3 C4 C5 124.5(6) n
C3 C4 H4 119.(3) ?
C5 C4 H4 116.(3) ?
C6 C5 C4 116.6(6) n
C6 C5 C29 123.4(6) ?
C4 C5 C29 120.0(6) ?
C5 C6 C7 122.1(6) n
C5 C6 H6 124.(4) ?
C7 C6 H6 114.(4) ?
C6 C7 C2 119.6(6) n
C6 C7 C8 119.3(6) yes
C2 C7 C8 121.1(6) yes
N9 C8 C7 123.8(6) yes
N9 C8 H8 124.(4) ?
C7 C8 H8 113.(4) ?
C8 N9 C10 118.6(5) yes
N9 C10 C11 108.9(5) n
N9 C10 C15 109.6(5) n
C11 C10 C15 111.4(5) n
N9 C10 H10 106.(3) ?
C11 C10 H10 107.(3) ?
C15 C10 H10 114.(3) ?
C12 C11 C10 111.8(5) n
C12 C11 H11A 110.(3) ?
C10 C11 H11A 103.(3) ?
C12 C11 H11B 112.(5) ?
C10 C11 H11B 107.(5) ?
H11A C11 H11B 113.(5) ?
C11 C12 C13 110.3(6) n
C11 C12 H12A 108.(4) ?
C13 C12 H12A 110.(3) ?
C11 C12 H12B 113.(4) ?
C13 C12 H12B 111.(4) ?
H12A C12 H12B 104.(5) ?
C12 C13 C14 110.6(6) n
C12 C13 H13A 111.(4) ?
C14 C13 H13A 105.(4) ?
C12 C13 H13B 109.(3) ?
C14 C13 H13B 114.(3) ?
H13A C13 H13B 109.(5) ?
C15 C14 C13 113.1(5) n
C15 C14 H14A 110.(4) ?
C13 C14 H14A 108.(4) ?
C15 C14 H14B 110.(3) ?
C13 C14 H14B 98.(3) ?
H14A C14 H14B 118.(5) ?
N16 C15 C14 111.2(5) n
N16 C15 C10 108.2(5) n
C14 C15 C10 110.9(5) n
N16 C15 H15 108.(3) ?
C14 C15 H15 111.(3) ?
C10 C15 H15 108.(3) ?
C17 N16 C15 118.6(5) yes
N16 C17 C18 123.4(6) yes
N16 C17 H17 125.(4) ?
C18 C17 H17 111.(4) ?
C23 C18 C19 119.8(6) n
C23 C18 C17 121.9(5) yes
C19 C18 C17 118.3(5) yes
C20 C19 C18 121.3(6) n
C20 C19 H19 124.(3) ?
C18 C19 H19 114.(3) ?
C19 C20 C21 118.0(6) n
C19 C20 C33 122.9(5) ?
C21 C20 C33 119.0(6) ?
C20 C21 C22 123.0(6) n
C20 C21 H21 122.(3) ?
C22 C21 H21 114.(3) ?
C23 C22 C21 117.3(6) n
C23 C22 C37 121.9(5) ?
C21 C22 C37 120.8(5) ?
O24 C23 C18 119.4(6) yes
O24 C23 C22 120.1(5) yes
C18 C23 C22 120.4(5) n
C23 O24 H24 104.(4) ?
C27 C25 C26 109.4(6) ?
C27 C25 C28 108.1(6) ?
C26 C25 C28 106.7(7) ?
C27 C25 C3 110.1(6) ?
C26 C25 C3 110.3(5) ?
C28 C25 C3 112.2(6) ?
C25 C26 H26A 109.5(4) ?
C25 C26 H26B 109.5(4) ?
H26A C26 H26B 109.5 ?
C25 C26 H26C 109.5(4) ?
H26A C26 H26C 109.5 ?
H26B C26 H26C 109.47(6) ?
C25 C27 H27A 109.5(4) ?
C25 C27 H27B 109.5(4) ?
H27A C27 H27B 109.5 ?
C25 C27 H27C 109.5(4) ?
H27A C27 H27C 109.5 ?
H27B C27 H27C 109.5 ?
C25 C28 H28A 109.5(5) ?
C25 C28 H28B 109.5(4) ?
H28A C28 H28B 109.5 ?
C25 C28 H28C 109.5(5) ?
H28A C28 H28C 109.47(7) ?
H28B C28 H28C 109.5 ?
C30 C29 C31 107.4(8) ?
C30 C29 C5 110.8(7) ?
C31 C29 C5 112.5(6) ?
C30 C29 C32 110.1(8) ?
C31 C29 C32 107.3(7) ?
C5 C29 C32 108.8(6) ?
C29 C30 H30A 109.5(5) ?
C29 C30 H30B 109.5(5) ?
H30A C30 H30B 109.5 ?
C29 C30 H30C 109.5(5) ?
H30A C30 H30C 109.5 ?
H30B C30 H30C 109.5 ?
C29 C31 H31A 109.5(5) ?
C29 C31 H31B 109.5(5) ?
H31A C31 H31B 109.47(7) ?
C29 C31 H31C 109.5(4) ?
H31A C31 H31C 109.5 ?
H31B C31 H31C 109.5 ?
C29 C32 H32A 109.5(6) ?
C29 C32 H32B 109.5(4) ?
H32A C32 H32B 109.5 ?
C29 C32 H32C 109.5(5) ?
H32A C32 H32C 109.47(6) ?
H32B C32 H32C 109.47(7) ?
C36 C33 C34 109.4(7) ?
C36 C33 C35 109.0(7) ?
C34 C33 C35 108.0(6) ?
C36 C33 C20 110.3(6) ?
C34 C33 C20 110.8(6) ?
C35 C33 C20 109.2(5) ?
C33 C34 H34A 109.5(4) ?
C33 C34 H34B 109.5(4) ?
H34A C34 H34B 109.5 ?
C33 C34 H34C 109.5(4) ?
H34A C34 H34C 109.5 ?
H34B C34 H34C 109.5 ?
C33 C35 H35A 109.5(5) ?
C33 C35 H35B 109.5(4) ?
H35A C35 H35B 109.5 ?
C33 C35 H35C 109.5(4) ?
H35A C35 H35C 109.5 ?
H35B C35 H35C 109.5 ?
C33 C36 H36A 109.5(4) ?
C33 C36 H36B 109.5(4) ?
H36A C36 H36B 109.5 ?
C33 C36 H36C 109.5(5) ?
H36A C36 H36C 109.5 ?
H36B C36 H36C 109.5 ?
C39 C37 C22 111.3(6) ?
C39 C37 C38 109.0(5) ?
C22 C37 C38 112.7(5) ?
C39 C37 C40 109.5(6) ?
C22 C37 C40 108.8(5) ?
C38 C37 C40 105.5(6) ?
C37 C38 H38A 109.5(4) ?
C37 C38 H38B 109.5(3) ?
H38A C38 H38B 109.5 ?
C37 C38 H38C 109.5(4) ?
H38A C38 H38C 109.5 ?
H38B C38 H38C 109.5 ?
C37 C39 H39A 109.5(4) ?
C37 C39 H39B 109.5(4) ?
H39A C39 H39B 109.5 ?
C37 C39 H39C 109.5(4) ?
H39A C39 H39C 109.5 ?
H39B C39 H39C 109.5 ?
C37 C40 H40A 109.5(4) ?
C37 C40 H40B 109.5(4) ?
H40A C40 H40B 109.5 ?
C37 C40 H40C 109.5(3) ?
H40A C40 H40C 109.5 ?
H40B C40 H40C 109.5 ?

loop_
_geom_bond_atom_site_label_1
_geom_bond_atom_site_label_2
_geom_bond_site_symmetry_2
_geom_bond_distance
_geom_bond_publ_flag
O1 C2 . 1.365(7) yes
O1 H1 . .99(8) ?
C2 C3 . 1.402(9) n
C2 C7 . 1.412(8) n
C3 C4 . 1.405(9) n
C3 C25 . 1.541(9) ?
C4 C5 . 1.406(9) n
C4 H4 . 1.08(7) ?
C5 C6 . 1.372(9) n
C5 C29 . 1.531(9) ?
C6 C7 . 1.405(8) n
C6 H6 . 1.01(6) ?
C7 C8 . 1.462(9) yes
C8 N9 . 1.271(8) yes
C8 H8 . .97(6) ?
N9 C10 . 1.476(8) yes
C10 C11 . 1.530(9) n
C10 C15 . 1.535(8) n
C10 H10 . 1.04(6) ?
C11 C12 . 1.514(9) n
C11 H11A . 1.10(6) ?
C11 H11B . .89(6) ?
C12 C13 . 1.518(9) n
C12 H12A . 1.04(7) ?
C12 H12B . 1.00(7) ?
C13 C14 . 1.540(9) n
C13 H13A . .98(6) ?
C13 H13B . 1.08(7) ?
C14 C15 . 1.520(8) n
C14 H14A . .91(6) ?
C14 H14B . 1.12(6) ?
C15 N16 . 1.484(7) yes
C15 H15 . 1.03(6) ?
N16 C17 . 1.272(7) yes
C17 C18 . 1.451(8) yes
C17 H17 . .99(6) ?
C18 C23 . 1.403(8) n
C18 C19 . 1.417(8) n
C19 C20 . 1.373(8) n
C19 H19 . 1.00(6) ?
C20 C21 . 1.405(8) n
C20 C33 . 1.549(8) ?
C21 C22 . 1.414(8) n
C21 H21 . .98(6) ?
C22 C23 . 1.411(8) n
C22 C37 . 1.538(8) ?
C23 O24 . 1.361(7) yes
O24 H24 . 1.04(9) ?
C25 C27 . 1.528(11) ?
C25 C26 . 1.538(9) ?
C25 C28 . 1.541(11) ?
C26 H26A . .96 ?
C26 H26B . .96 ?
C26 H26C . .96 ?
C27 H27A . .96 ?
C27 H27B . .96 ?
C27 H27C . .96 ?
C28 H28A . .96 ?
C28 H28B . .96 ?
C28 H28C . .96 ?
C29 C30 . 1.519(12) ?
C29 C31 . 1.519(11) ?
C29 C32 . 1.542(10) ?
C30 H30A . .96 ?
C30 H30B . .96 ?
C30 H30C . .96 ?
C31 H31A . .96 ?
C31 H31B . .96 ?
C31 H31C . .96 ?
C32 H32A . .96 ?
C32 H32B . .96 ?
C32 H32C . .96 ?
C33 C36 . 1.524(10) ?
C33 C34 . 1.538(9) ?
C33 C35 . 1.539(9) ?
C34 H34A . .96 ?
C34 H34B . .96 ?
C34 H34C . .96 ?
C35 H35A . .96 ?
C35 H35B . .96 ?
C35 H35C . .96 ?
C36 H36A . .96 ?
C36 H36B . .96 ?
C36 H36C . .96 ?
C37 C39 . 1.522(10) ?
C37 C38 . 1.543(10) ?
C37 C40 . 1.563(9) ?
C38 H38A . .96 ?
C38 H38B . .96 ?
C38 H38C . .96 ?
C39 H39A . .96 ?
C39 H39B . .96 ?
C39 H39C . .96 ?
C40 H40A . .96 ?
C40 H40B . .96 ?
C40 H40C . .96 ?

loop_
_geom_torsion_atom_site_label_1
_geom_torsion_atom_site_label_2
_geom_torsion_atom_site_label_3
_geom_torsion_atom_site_label_4
_geom_torsion
O1 C2 C3 C4 177.8(6)
C7 C2 C3 C4 -1.1(9)
O1 C2 C3 C25 -2.5(9)
C7 C2 C3 C25 178.6(6)
C2 C3 C4 C5 1.3(10)
C25 C3 C4 C5 -178.4(6)
C3 C4 C5 C6 -0.6(10)
C3 C4 C5 C29 179.5(6)
C4 C5 C6 C7 -0.3(9)
C29 C5 C6 C7 179.6(6)
C5 C6 C7 C2 0.4(9)
C5 C6 C7 C8 179.0(6)
O1 C2 C7 C6 -178.6(6)
C3 C2 C7 C6 0.3(9)
O1 C2 C7 C8 2.8(9)
C3 C2 C7 C8 -178.2(6)
C6 C7 C8 N9 174.8(6)
C2 C7 C8 N9 -6.6(9)
C7 C8 N9 C10 178.3(5)
C8 N9 C10 C11 -134.4(6)
C8 N9 C10 C15 103.6(6)
N9 C10 C11 C12 -177.1(5)
C15 C10 C11 C12 -56.1(7)
C10 C11 C12 C13 58.2(8)
C11 C12 C13 C14 -56.5(7)
C12 C13 C14 C15 54.8(8)
C13 C14 C15 N16 -172.8(5)
C13 C14 C15 C10 -52.3(7)
N9 C10 C15 N16 -64.8(6)
C11 C10 C15 N16 174.6(5)
N9 C10 C15 C14 172.9(5)
C11 C10 C15 C14 52.3(7)
C14 C15 N16 C17 -61.7(7)
C10 C15 N16 C17 176.2(5)
C15 N16 C17 C18 -178.1(6)
N16 C17 C18 C23 2.7(10)
N16 C17 C18 C19 179.8(6)
C23 C18 C19 C20 2.2(9)
C17 C18 C19 C20 -175.0(6)
C18 C19 C20 C21 -1.1(9)
C18 C19 C20 C33 177.2(6)
C19 C20 C21 C22 1.0(9)
C33 C20 C21 C22 -177.4(6)
C20 C21 C22 C23 -1.9(9)
C20 C21 C22 C37 178.4(6)
C19 C18 C23 O24 -179.4(6)
C17 C18 C23 O24 -2.4(9)
C19 C18 C23 C22 -3.1(9)
C17 C18 C23 C22 174.0(6)
C21 C22 C23 O24 179.2(5)
C37 C22 C23 O24 -1.1(8)
C21 C22 C23 C18 2.9(8)
C37 C22 C23 C18 -177.4(6)
C2 C3 C25 C27 -58.5(8)
C4 C3 C25 C27 121.2(7)
C2 C3 C25 C26 62.3(9)
C4 C3 C25 C26 -117.9(7)
C2 C3 C25 C28 -178.9(7)
C4 C3 C25 C28 0.8(10)
C6 C5 C29 C30 -116.6(8)
C4 C5 C29 C30 63.3(9)
C6 C5 C29 C31 3.6(10)
C4 C5 C29 C31 -176.5(7)
C6 C5 C29 C32 122.3(8)
C4 C5 C29 C32 -57.8(10)
C19 C20 C33 C36 -119.7(7)
C21 C20 C33 C36 58.6(8)
C19 C20 C33 C34 1.6(9)
C21 C20 C33 C34 179.9(6)
C19 C20 C33 C35 120.4(7)
C21 C20 C33 C35 -61.2(8)
C23 C22 C37 C39 -57.4(7)
C21 C22 C37 C39 122.3(6)
C23 C22 C37 C38 179.8(6)
C21 C22 C37 C38 -0.5(8)
C23 C22 C37 C40 63.2(8)
C21 C22 C37 C40 -117.1(7)

loop_
_cod_related_entry_id
_cod_related_entry_database
_cod_related_entry_code
1 ChemSpider 30652190
